data_4318143
loop_
_publ_author_name
'Xian-He Bu'
'Wei Chen'
'Wen-Feng Hou'
'Miao Du'
'Ruo-Hua Zhang'
'Francois Brisse'

_publ_section_title
;
 Controlling the Framework Formation of Silver(I) Coordination Polymers
 with 1,4-Bis(phenylthio)butane by Varying the Solvents, Metal-to-Ligand
 Ratio, and Counteranions
;
_journal_name_full 'Inorganic Chemistry'
_journal_page_first 3477
_journal_page_last 3482
_journal_paper_doi 10.1021/ic0113045
_journal_volume 41
_journal_year 2002
_chemical_formula_sum 'C16 H18 Ag N O3 S2'
_chemical_formula_weight 444.30
_chemical_name_systematic
;
  ?
;
_space_group_IT_number 14
_symmetry_cell_setting monoclinic
_symmetry_space_group_name_Hall '-P 2ybc'
_symmetry_space_group_name_H-M 'P 1 21/c 1'
_atom_sites_solution_hydrogens geom
_atom_sites_solution_primary direct
_atom_sites_solution_secondary difmap
_audit_creation_method SHELXL-97
_cell_angle_alpha 90.00
_cell_angle_beta 94.234(6)
_cell_angle_gamma 90.00
_cell_formula_units_Z 4
_cell_length_a 5.4032(17)
_cell_length_b 16.974(6)
_cell_length_c 19.489(6)
_cell_measurement_temperature 293(2)
_cell_volume 1782.5(10)
_computing_structure_refinement 'SHELXL-97 (Sheldrick, 1997)'
_computing_structure_solution 'SHELXS-97 (Sheldrick, 1990)'
_diffrn_ambient_temperature 293(2)
_diffrn_measured_fraction_theta_full 0.991
_diffrn_measured_fraction_theta_max 0.991
_diffrn_measurement_device_type 'CCD area detector'
_diffrn_measurement_method 'phi and omega scans'
_diffrn_radiation_monochromator graphite
_diffrn_radiation_source 'fine-focus sealed tube'
_diffrn_radiation_type MoK\a
_diffrn_radiation_wavelength 0.71073
_diffrn_reflns_av_R_equivalents 0.0396
_diffrn_reflns_av_sigmaI/netI 0.0663
_diffrn_reflns_limit_h_max 5
_diffrn_reflns_limit_h_min -6
_diffrn_reflns_limit_k_max 20
_diffrn_reflns_limit_k_min -13
_diffrn_reflns_limit_l_max 23
_diffrn_reflns_limit_l_min -22
_diffrn_reflns_number 6269
_diffrn_reflns_theta_full 25.02
_diffrn_reflns_theta_max 25.02
_diffrn_reflns_theta_min 1.59
_exptl_absorpt_coefficient_mu 1.377
_exptl_absorpt_correction_T_max 0.7703
_exptl_absorpt_correction_T_min 0.6828
_exptl_absorpt_correction_type multi-scan
_exptl_absorpt_process_details SADABS
_exptl_crystal_density_diffrn 1.656
_exptl_crystal_density_method 'not measured'
_exptl_crystal_F_000 896
_exptl_crystal_size_max 0.30
_exptl_crystal_size_mid 0.25
_exptl_crystal_size_min 0.20
_refine_diff_density_max 0.526
_refine_diff_density_min -0.469
_refine_diff_density_rms 0.085
_refine_ls_extinction_method none
_refine_ls_goodness_of_fit_ref 1.063
_refine_ls_hydrogen_treatment mixed
_refine_ls_matrix_type full
_refine_ls_number_parameters 226
_refine_ls_number_reflns 3123
_refine_ls_number_restraints 4
_refine_ls_restrained_S_all 1.068
_refine_ls_R_factor_all 0.0980
_refine_ls_R_factor_gt 0.0490
_refine_ls_shift/su_max 0.001
_refine_ls_shift/su_mean 0.000
_refine_ls_structure_factor_coef Fsqd
_refine_ls_weighting_details 'calc w=1/[\s^2^(Fo^2^)+(0.0645P)^2^+0.7973P] where P=(Fo^2^+2Fc^2^)/3'
_refine_ls_weighting_scheme calc
_refine_ls_wR_factor_gt 0.1177
_refine_ls_wR_factor_ref 0.1348
_reflns_number_gt 1782
_reflns_number_total 3123
_reflns_threshold_expression >2sigma(I)
_cod_data_source_file ic0113045_4.cif
_cod_data_source_block 4
_cod_depositor_comments
;
The following automatic conversions were performed:

'_symmetry_cell_setting' value 'Monoclinic' changed to 'monoclinic'
according to the built-in table from CIF Core dictionary named
'cif_core.dic' version 2.4.1 from 2010-06-29.

Automatic conversion script
Id: cif_fix_values 1646 2011-03-28 12:23:43Z adriana 
;
_cod_database_code 4318143

loop_
_symmetry_equiv_pos_as_xyz
'x, y, z'
'-x, y+1/2, -z+1/2'
'-x, -y, -z'
'x, -y-1/2, z-1/2'

loop_
_atom_site_label
_atom_site_type_symbol
_atom_site_fract_x
_atom_site_fract_y
_atom_site_fract_z
_atom_site_U_iso_or_equiv
_atom_site_adp_type
_atom_site_occupancy
_atom_site_symmetry_multiplicity
_atom_site_calc_flag
_atom_site_refinement_flags
_atom_site_disorder_assembly
_atom_site_disorder_group
Ag1 Ag 0.13803(12) 0.21309(3) 0.92745(3) 0.0552(3) Uani 1 1 d . . .
N1 N 0.6275(14) 0.1564(4) 0.8811(3) 0.0512(16) Uani 1 1 d . . .
O1 O 0.6282(11) 0.2137(4) 0.9197(3) 0.0804(18) Uani 1 1 d . . .
O2 O 0.4284(12) 0.1250(4) 0.8640(3) 0.0812(19) Uani 1 1 d . . .
O3 O 0.8282(12) 0.1331(4) 0.8607(3) 0.082(2) Uani 1 1 d . . .
S1 S 0.1610(4) 0.36190(11) 0.92092(10) 0.0506(5) Uani 1 1 d . . .
S2 S 0.1198(6) 0.15600(14) 1.04847(11) 0.0861(9) Uani 1 1 d D . .
C1 C 0.0238(16) 0.3976(4) 0.8409(4) 0.048(2) Uani 1 1 d . . .
C2 C -0.1879(17) 0.3661(5) 0.8110(4) 0.066(2) Uani 1 1 d . . .
H2A H -0.2641 0.3242 0.8319 0.080 Uiso 1 1 calc R . .
C3 C -0.292(2) 0.3965(7) 0.7486(5) 0.091(3) Uani 1 1 d . . .
H3A H -0.4380 0.3757 0.7278 0.109 Uiso 1 1 calc R . .
C4 C -0.173(3) 0.4581(8) 0.7190(5) 0.123(6) Uani 1 1 d . . .
H4A H -0.2417 0.4799 0.6781 0.148 Uiso 1 1 calc R . .
C5 C 0.041(3) 0.4874(7) 0.7482(6) 0.118(5) Uani 1 1 d . . .
H5A H 0.1224 0.5272 0.7260 0.141 Uiso 1 1 calc R . .
C6 C 0.142(2) 0.4593(5) 0.8104(5) 0.078(3) Uani 1 1 d . . .
H6A H 0.2856 0.4814 0.8314 0.094 Uiso 1 1 calc R . .
C7 C -0.0733(15) 0.3894(4) 0.9792(4) 0.056(2) Uani 1 1 d . . .
H7A H -0.2299 0.3653 0.9633 0.067 Uiso 1 1 calc R . .
H7B H -0.0253 0.3685 1.0245 0.067 Uiso 1 1 calc R . .
C8 C -0.1114(12) 0.4786(4) 0.9850(4) 0.050(2) Uani 1 1 d . . .
H8A H -0.1573 0.4996 0.9396 0.060 Uiso 1 1 calc R . .
H8B H -0.2483 0.4883 1.0134 0.060 Uiso 1 1 calc R . .
C9 C 0.380(2) 0.0234(8) 1.0064(9) 0.037(4) Uani 0.50 1 d PD . .
C9' C 0.186(6) 0.0087(12) 1.0001(10) 0.136(13) Uani 0.50 1 d PD . .
C10 C 0.418(3) 0.0973(10) 1.0553(12) 0.064(6) Uani 0.50 1 d PD . .
C10' C 0.298(6) 0.0708(10) 1.0534(13) 0.19(2) Uani 0.50 1 d PD . .
C11 C 0.2383(16) 0.2299(4) 1.1056(4) 0.053(2) Uani 1 1 d . . .
C12 C 0.4348(17) 0.2745(5) 1.0899(4) 0.062(2) Uani 1 1 d . . .
H12A H 0.5107 0.2656 1.0493 0.075 Uiso 1 1 calc R . .
C13 C 0.5227(19) 0.3340(6) 1.1352(5) 0.082(3) Uani 1 1 d . . .
H13A H 0.6587 0.3645 1.1254 0.098 Uiso 1 1 calc R . .
C14 C 0.406(2) 0.3467(6) 1.1942(5) 0.087(3) Uani 1 1 d . . .
H14A H 0.4601 0.3870 1.2239 0.105 Uiso 1 1 calc R . .
C15 C 0.211(2) 0.3012(6) 1.2099(5) 0.093(3) Uani 1 1 d . . .
H15A H 0.1354 0.3095 1.2506 0.112 Uiso 1 1 calc R . .
C16 C 0.1256(18) 0.2424(6) 1.1650(4) 0.076(3) Uani 1 1 d . . .
H16A H -0.0088 0.2114 1.1753 0.091 Uiso 1 1 calc R . .

loop_
_atom_site_aniso_label
_atom_site_aniso_U_11
_atom_site_aniso_U_22
_atom_site_aniso_U_33
_atom_site_aniso_U_23
_atom_site_aniso_U_13
_atom_site_aniso_U_12
Ag1 0.0678(5) 0.0422(4) 0.0551(4) -0.0041(3) 0.0021(3) 0.0078(4)
N1 0.060(5) 0.055(4) 0.039(4) -0.002(3) 0.008(4) -0.001(4)
O1 0.073(4) 0.069(4) 0.101(5) -0.026(4) 0.020(4) 0.006(4)
O2 0.075(5) 0.089(5) 0.078(4) -0.018(4) -0.003(4) -0.015(4)
O3 0.073(4) 0.095(5) 0.081(4) -0.036(4) 0.020(4) 0.017(4)
S1 0.0596(14) 0.0374(11) 0.0560(11) -0.0032(9) 0.0115(10) 0.0055(10)
S2 0.160(3) 0.0481(14) 0.0513(12) -0.0069(11) 0.0148(15) -0.0264(16)
C1 0.066(6) 0.031(4) 0.050(4) 0.000(3) 0.021(4) 0.012(4)
C2 0.076(7) 0.060(6) 0.064(5) 0.008(5) 0.010(5) 0.005(5)
C3 0.118(9) 0.086(8) 0.066(6) -0.001(6) -0.015(6) 0.015(7)
C4 0.233(19) 0.080(10) 0.055(7) 0.003(6) -0.007(9) 0.062(11)
C5 0.237(18) 0.056(7) 0.064(7) 0.019(6) 0.034(9) 0.008(9)
C6 0.112(8) 0.048(6) 0.078(6) -0.001(5) 0.025(6) -0.010(6)
C7 0.066(6) 0.045(5) 0.057(5) -0.012(4) 0.015(4) -0.003(4)
C8 0.048(5) 0.047(5) 0.055(4) -0.006(4) 0.012(4) 0.017(4)
C9 0.023(8) 0.026(8) 0.057(9) -0.015(7) -0.020(7) -0.007(6)
C9' 0.30(4) 0.046(13) 0.059(12) -0.025(10) -0.02(3) -0.01(2)
C10 0.088(13) 0.033(12) 0.066(12) -0.041(10) -0.021(10) -0.003(10)
C10' 0.47(6) 0.007(11) 0.061(13) -0.008(10) -0.10(3) 0.03(2)
C11 0.075(6) 0.043(5) 0.043(4) -0.004(3) 0.012(4) 0.005(4)
C12 0.074(6) 0.064(6) 0.051(5) -0.004(4) 0.024(4) 0.004(5)
C13 0.092(8) 0.078(7) 0.076(6) -0.009(6) 0.009(6) -0.025(6)
C14 0.114(9) 0.082(7) 0.068(6) -0.032(5) 0.019(6) -0.026(7)
C15 0.118(9) 0.098(9) 0.067(6) -0.031(6) 0.028(6) -0.016(7)
C16 0.083(7) 0.079(7) 0.070(6) -0.016(5) 0.033(6) -0.016(6)

loop_
_atom_type_symbol
_atom_type_description
_atom_type_scat_dispersion_real
_atom_type_scat_dispersion_imag
_atom_type_scat_source
C C 0.0033 0.0016 'International Tables Vol C Tables 4.2.6.8 and 6.1.1.4'
H H 0.0000 0.0000 'International Tables Vol C Tables 4.2.6.8 and 6.1.1.4'
N N 0.0061 0.0033 'International Tables Vol C Tables 4.2.6.8 and 6.1.1.4'
O O 0.0106 0.0060 'International Tables Vol C Tables 4.2.6.8 and 6.1.1.4'
S S 0.1246 0.1234 'International Tables Vol C Tables 4.2.6.8 and 6.1.1.4'
Ag Ag -0.8971 1.1015 'International Tables Vol C Tables 4.2.6.8 and 6.1.1.4'

loop_
_geom_angle_atom_site_label_1
_geom_angle_atom_site_label_2
_geom_angle_atom_site_label_3
_geom_angle
_geom_angle_site_symmetry_1
_geom_angle_site_symmetry_3
_geom_angle_publ_flag
O3 Ag1 S1 123.99(17) 1_455 . ?
O3 Ag1 O2 80.7(2) 1_455 . ?
S1 Ag1 O2 121.73(16) . . ?
O3 Ag1 S2 102.03(18) 1_455 . ?
S1 Ag1 S2 115.43(7) . . ?
O2 Ag1 S2 106.96(17) . . ?
O2 N1 O1 118.3(7) . . ?
O2 N1 O3 122.9(7) . . ?
O1 N1 O3 118.8(7) . . ?
N1 O2 Ag1 99.9(5) . . ?
N1 O3 Ag1 103.4(5) . 1_655 ?
C1 S1 C7 101.2(4) . . ?
C1 S1 Ag1 111.4(3) . . ?
C7 S1 Ag1 100.7(3) . . ?
C10' S2 C11 112.5(7) . . ?
C10' S2 C10 24.6(12) . . ?
C11 S2 C10 93.6(5) . . ?
C10' S2 Ag1 107.9(10) . . ?
C11 S2 Ag1 106.0(3) . . ?
C10 S2 Ag1 100.0(8) . . ?
C2 C1 C6 121.0(8) . . ?
C2 C1 S1 121.7(6) . . ?
C6 C1 S1 117.3(7) . . ?
C1 C2 C3 120.0(9) . . ?
C1 C2 H2A 120.0 . . ?
C3 C2 H2A 120.0 . . ?
C4 C3 C2 118.3(11) . . ?
C4 C3 H3A 120.9 . . ?
C2 C3 H3A 120.9 . . ?
C5 C4 C3 121.1(11) . . ?
C5 C4 H4A 119.4 . . ?
C3 C4 H4A 119.4 . . ?
C4 C5 C6 121.0(12) . . ?
C4 C5 H5A 119.5 . . ?
C6 C5 H5A 119.5 . . ?
C5 C6 C1 118.5(10) . . ?
C5 C6 H6A 120.8 . . ?
C1 C6 H6A 120.8 . . ?
C8 C7 S1 113.8(5) . . ?
C8 C7 H7A 108.8 . . ?
S1 C7 H7A 108.8 . . ?
C8 C7 H7B 108.8 . . ?
S1 C7 H7B 108.8 . . ?
H7A C7 H7B 107.7 . . ?
C8 C8 C7 113.8(7) 3_567 . ?
C8 C8 H8A 108.8 3_567 . ?
C7 C8 H8A 108.8 . . ?
C8 C8 H8B 108.8 3_567 . ?
C7 C8 H8B 108.8 . . ?
H8A C8 H8B 107.7 . . ?
C9' C9 C10' 81.3(19) . . ?
C9' C9 C9 133(2) . 3_657 ?
C10' C9 C9 138.4(17) . 3_657 ?
C9' C9 C10 109.6(18) . . ?
C10' C9 C10 29.8(17) . . ?
C9 C9 C10 115.4(13) 3_657 . ?
C9 C9' C10' 56.2(17) . . ?
C9 C9' C9' 172(2) . 3_557 ?
C10' C9' C9' 116(2) . 3_557 ?
C10' C10 C9 57(2) . . ?
C10' C10 S2 66.7(19) . . ?
C9 C10 S2 107.7(10) . . ?
C10 C10' C9 94(4) . . ?
C10 C10' C9' 134(4) . . ?
C9 C10' C9' 42.5(13) . . ?
C10 C10' S2 88.7(18) . . ?
C9 C10' S2 133.0(17) . . ?
C9' C10' S2 109.7(15) . . ?
C12 C11 C16 120.7(8) . . ?
C12 C11 S2 120.5(6) . . ?
C16 C11 S2 118.8(7) . . ?
C11 C12 C13 119.6(8) . . ?
C11 C12 H12A 120.2 . . ?
C13 C12 H12A 120.2 . . ?
C14 C13 C12 119.1(9) . . ?
C14 C13 H13A 120.5 . . ?
C12 C13 H13A 120.5 . . ?
C15 C14 C13 120.9(9) . . ?
C15 C14 H14A 119.5 . . ?
C13 C14 H14A 119.5 . . ?
C14 C15 C16 119.7(9) . . ?
C14 C15 H15A 120.2 . . ?
C16 C15 H15A 120.2 . . ?
C11 C16 C15 120.0(9) . . ?
C11 C16 H16A 120.0 . . ?
C15 C16 H16A 120.0 . . ?

loop_
_geom_bond_atom_site_label_1
_geom_bond_atom_site_label_2
_geom_bond_distance
_geom_bond_site_symmetry_2
_geom_bond_publ_flag
Ag1 O3 2.453(6) 1_455 ?
Ag1 S1 2.533(2) . ?
Ag1 O2 2.552(6) . ?
Ag1 S2 2.558(2) . ?
N1 O2 1.225(8) . ?
N1 O1 1.229(8) . ?
N1 O3 1.246(8) . ?
O3 Ag1 2.453(6) 1_655 ?
S1 C1 1.783(8) . ?
S1 C7 1.822(7) . ?
S2 C10' 1.737(18) . ?
S2 C11 1.765(8) . ?
S2 C10 1.891(16) . ?
C1 C2 1.355(11) . ?
C1 C6 1.383(11) . ?
C2 C3 1.400(12) . ?
C2 H2A 0.9300 . ?
C3 C4 1.377(16) . ?
C3 H3A 0.9300 . ?
C4 C5 1.346(18) . ?
C4 H4A 0.9300 . ?
C5 C6 1.376(14) . ?
C5 H5A 0.9300 . ?
C6 H6A 0.9300 . ?
C7 C8 1.532(10) . ?
C7 H7A 0.9700 . ?
C7 H7B 0.9700 . ?
C8 C8 1.488(14) 3_567 ?
C8 H8A 0.9700 . ?
C8 H8B 0.9700 . ?
C9 C9' 1.07(3) . ?
C9 C10' 1.32(3) . ?
C9 C9 1.56(3) 3_657 ?
C9 C10 1.578(10) . ?
C9' C10' 1.569(11) . ?
C9' C9' 2.04(6) 3_557 ?
C10 C10' 0.79(4) . ?
C11 C12 1.357(11) . ?
C11 C16 1.364(10) . ?
C12 C13 1.402(12) . ?
C12 H12A 0.9300 . ?
C13 C14 1.369(12) . ?
C13 H13A 0.9300 . ?
C14 C15 1.358(13) . ?
C14 H14A 0.9300 . ?
C15 C16 1.384(12) . ?
C15 H15A 0.9300 . ?
C16 H16A 0.9300 . ?

loop_
_geom_torsion_atom_site_label_1
_geom_torsion_atom_site_label_2
_geom_torsion_atom_site_label_3
_geom_torsion_atom_site_label_4
_geom_torsion
_geom_torsion_site_symmetry_1
_geom_torsion_site_symmetry_2
_geom_torsion_site_symmetry_3
_geom_torsion_site_symmetry_4
_geom_torsion_publ_flag
O1 N1 O2 Ag1 0.6(8) . . . . ?
O3 N1 O2 Ag1 -178.9(6) . . . . ?
O3 Ag1 O2 N1 172.8(5) 1_455 . . . ?
S1 Ag1 O2 N1 48.4(5) . . . . ?
S2 Ag1 O2 N1 -87.4(5) . . . . ?
O2 N1 O3 Ag1 -173.1(6) . . . 1_655 ?
O1 N1 O3 Ag1 7.4(8) . . . 1_655 ?
O3 Ag1 S1 C1 -24.4(3) 1_455 . . . ?
O2 Ag1 S1 C1 76.4(3) . . . . ?
S2 Ag1 S1 C1 -151.2(3) . . . . ?
O3 Ag1 S1 C7 82.3(3) 1_455 . . . ?
O2 Ag1 S1 C7 -176.9(3) . . . . ?
S2 Ag1 S1 C7 -44.5(3) . . . . ?
O3 Ag1 S2 C10' 81.3(10) 1_455 . . . ?
S1 Ag1 S2 C10' -141.5(10) . . . . ?
O2 Ag1 S2 C10' -2.5(10) . . . . ?
O3 Ag1 S2 C11 -158.0(3) 1_455 . . . ?
S1 Ag1 S2 C11 -20.7(3) . . . . ?
O2 Ag1 S2 C11 118.2(3) . . . . ?
O3 Ag1 S2 C10 105.3(5) 1_455 . . . ?
S1 Ag1 S2 C10 -117.5(5) . . . . ?
O2 Ag1 S2 C10 21.4(5) . . . . ?
C7 S1 C1 C2 -66.2(7) . . . . ?
Ag1 S1 C1 C2 40.1(7) . . . . ?
C7 S1 C1 C6 113.5(6) . . . . ?
Ag1 S1 C1 C6 -140.2(6) . . . . ?
C6 C1 C2 C3 -0.7(13) . . . . ?
S1 C1 C2 C3 179.0(7) . . . . ?
C1 C2 C3 C4 0.5(14) . . . . ?
C2 C3 C4 C5 1.5(18) . . . . ?
C3 C4 C5 C6 -3(2) . . . . ?
C4 C5 C6 C1 3.0(17) . . . . ?
C2 C1 C6 C5 -1.0(13) . . . . ?
S1 C1 C6 C5 179.3(8) . . . . ?
C1 S1 C7 C8 -63.7(6) . . . . ?
Ag1 S1 C7 C8 -178.2(5) . . . . ?
S1 C7 C8 C8 -63.6(9) . . . 3_567 ?
C9 C9 C9' C10' 153(4) 3_657 . . . ?
C10 C9 C9' C10' -9.3(19) . . . . ?
C10' C9 C9' C9' -4(21) . . . 3_557 ?
C9 C9 C9' C9' 148(19) 3_657 . . 3_557 ?
C10 C9 C9' C9' -13(22) . . . 3_557 ?
C9' C9 C10 C10' 19(3) . . . . ?
C9 C9 C10 C10' -147(3) 3_657 . . . ?
C9' C9 C10 S2 -26(3) . . . . ?
C10' C9 C10 S2 -45(2) . . . . ?
C9 C9 C10 S2 168.4(17) 3_657 . . . ?
C11 S2 C10 C10' 142(3) . . . . ?
Ag1 S2 C10 C10' -111(3) . . . . ?
C10' S2 C10 C9 40(2) . . . . ?
C11 S2 C10 C9 -178.5(14) . . . . ?
Ag1 S2 C10 C9 -71.6(14) . . . . ?
S2 C10 C10' C9 133.0(18) . . . . ?
C9 C10 C10' C9' -17(3) . . . . ?
S2 C10 C10' C9' 116(4) . . . . ?
C9 C10 C10' S2 -133.0(18) . . . . ?
C9' C9 C10' C10 -162(3) . . . . ?
C9 C9 C10' C10 48(4) 3_657 . . . ?
C9 C9 C10' C9' -149(4) 3_657 . . . ?
C10 C9 C10' C9' 162(3) . . . . ?
C9' C9 C10' S2 -71(3) . . . . ?
C9 C9 C10' S2 140(3) 3_657 . . . ?
C10 C9 C10' S2 92(4) . . . . ?
C9 C9' C10' C10 25(4) . . . . ?
C9' C9' C10' C10 -156(4) 3_557 . . . ?
C9' C9' C10' C9 179(3) 3_557 . . . ?
C9 C9' C10' S2 133(3) . . . . ?
C9' C9' C10' S2 -48(3) 3_557 . . . ?
C11 S2 C10' C10 -42(4) . . . . ?
Ag1 S2 C10' C10 74(3) . . . . ?
C11 S2 C10' C9 -136(3) . . . . ?
C10 S2 C10' C9 -94(5) . . . . ?
Ag1 S2 C10' C9 -19(3) . . . . ?
C11 S2 C10' C9' -178.6(17) . . . . ?
C10 S2 C10' C9' -136(5) . . . . ?
Ag1 S2 C10' C9' -62(2) . . . . ?
C10' S2 C11 C12 78.6(15) . . . . ?
C10 S2 C11 C12 62.4(11) . . . . ?
Ag1 S2 C11 C12 -39.1(8) . . . . ?
C10' S2 C11 C16 -102.8(14) . . . . ?
C10 S2 C11 C16 -119.0(10) . . . . ?
Ag1 S2 C11 C16 139.5(6) . . . . ?
C16 C11 C12 C13 0.0(13) . . . . ?
S2 C11 C12 C13 178.6(7) . . . . ?
C11 C12 C13 C14 -0.9(15) . . . . ?
C12 C13 C14 C15 1.7(16) . . . . ?
C13 C14 C15 C16 -1.6(17) . . . . ?
C12 C11 C16 C15 0.2(14) . . . . ?
S2 C11 C16 C15 -178.5(8) . . . . ?
C14 C15 C16 C11 0.6(16) . . . . ?
